data_2013627
loop_
_publ_author_name
'Genivaldo Julio Perp\'etuo'
'Jan Janczak'

_publ_section_title
;
 Anilinium monohydrogen <small>DL</small>-malate
;
_journal_issue 12
_journal_name_full 'Acta Crystallographica Section C'
_journal_page_first o709
_journal_page_last o711
_journal_paper_doi 10.1107/S0108270103023837
_journal_volume 59
_journal_year 2003
_chemical_formula_iupac 'C6 H8 N 1+, C4 H5 O5 1-'
_chemical_formula_moiety 'C6 H8 N 1+, C4 H5 O5 1-'
_chemical_formula_sum 'C10 H13 N O5'
_chemical_formula_weight 227.21
_chemical_name_common 'Anilinium malate'
_chemical_name_systematic
;
anilinium monohydrogen (DL)-malate
;
_space_group_IT_number 2
_symmetry_cell_setting triclinic
_symmetry_space_group_name_Hall '-P 1'
_symmetry_space_group_name_H-M 'P -1'
_atom_sites_solution_hydrogens geom
_atom_sites_solution_primary direct
_atom_sites_solution_secondary difmap
_cell_angle_alpha 91.23(3)
_cell_angle_beta 102.27(3)
_cell_angle_gamma 108.80(3)
_cell_formula_units_Z 2
_cell_length_a 6.1800(10)
_cell_length_b 7.545(2)
_cell_length_c 12.425(2)
_cell_measurement_reflns_used 1339
_cell_measurement_temperature 293(2)
_cell_measurement_theta_max 26.2
_cell_measurement_theta_min 3.2
_cell_volume 533.4(2)
_computing_cell_refinement 'Kuma KM-4 CCD Software'
_computing_data_collection 'Kuma KM-4 CCD Software (Kuma, 2000)'
_computing_data_reduction 'Kuma KM-4 CCD Software'
_computing_molecular_graphics 'SHELXTL (Sheldrick, 1990b)'
_computing_publication_material SHELXL97
_computing_structure_refinement 'SHELXL97 (Sheldrick, 1997)'
_computing_structure_solution 'SHELXS97 (Sheldrick, 1990a)'
_diffrn_ambient_temperature 293(2)
_diffrn_detector_area_resol_mean '1024x1024 with blocks 2x2'
_diffrn_measured_fraction_theta_full 1.00
_diffrn_measured_fraction_theta_max 1.00
_diffrn_measurement_device_type 'Kuma KM-4 with CCD detector'
_diffrn_measurement_method \w-scan
_diffrn_radiation_monochromator graphite
_diffrn_radiation_source 'fine-focus sealed tube'
_diffrn_radiation_type MoK\a
_diffrn_radiation_wavelength 0.71073
_diffrn_reflns_av_R_equivalents 0.0112
_diffrn_reflns_av_sigmaI/netI 0.0257
_diffrn_reflns_limit_h_max 7
_diffrn_reflns_limit_h_min -6
_diffrn_reflns_limit_k_max 8
_diffrn_reflns_limit_k_min -9
_diffrn_reflns_limit_l_max 15
_diffrn_reflns_limit_l_min -15
_diffrn_reflns_number 5133
_diffrn_reflns_theta_full 26.0
_diffrn_reflns_theta_max 26.2
_diffrn_reflns_theta_min 3.2
_diffrn_standards_decay_% neglibible
_exptl_absorpt_coefficient_mu 0.114
_exptl_absorpt_correction_T_max 0.978
_exptl_absorpt_correction_T_min 0.964
_exptl_absorpt_correction_type analytical
_exptl_absorpt_process_details
;
face-indexed, SHELXTL (Sheldrick, 1990b)
;
_exptl_crystal_colour colourless
_exptl_crystal_density_diffrn 1.415
_exptl_crystal_density_meas 1.41
_exptl_crystal_density_method floatation
_exptl_crystal_description parallelepiped
_exptl_crystal_F_000 240
_exptl_crystal_size_max 0.28
_exptl_crystal_size_mid 0.25
_exptl_crystal_size_min 0.21
_refine_diff_density_max 0.25
_refine_diff_density_min -0.25
_refine_ls_extinction_coef 0.078(9)
_refine_ls_extinction_expression Fc^*^=kFc[1+0.001xFc^2^\l^3^/sin(2\q)]^-1/4^
_refine_ls_extinction_method SHELXL97
_refine_ls_goodness_of_fit_ref 1.092
_refine_ls_hydrogen_treatment constr
_refine_ls_matrix_type full
_refine_ls_number_parameters 164
_refine_ls_number_reflns 2113
_refine_ls_number_restraints 0
_refine_ls_restrained_S_all 1.092
_refine_ls_R_factor_all 0.0702
_refine_ls_R_factor_gt 0.0390
_refine_ls_shift/su_max 0.001
_refine_ls_shift/su_mean 0.000
_refine_ls_structure_factor_coef Fsqd
_refine_ls_weighting_details 'w=1/[\s^2^(Fo^2^)+(0.0443P)^2^+0.058P] where P=(Fo^2^+2Fc^2^)/3'
_refine_ls_weighting_scheme calc
_refine_ls_wR_factor_gt 0.0939
_refine_ls_wR_factor_ref 0.1074
_reflns_number_gt 1339
_reflns_number_total 2123
_reflns_threshold_expression I>2\s(I)
_cod_data_source_file gg1192.cif
_cod_data_source_block I
_cod_database_code 2013627
_cod_database_fobs_code 2013627

loop_
_symmetry_equiv_pos_as_xyz
'x, y, z'
'-x, -y, -z'

loop_
_atom_site_label
_atom_site_fract_x
_atom_site_fract_y
_atom_site_fract_z
_atom_site_U_iso_or_equiv
_atom_site_adp_type
_atom_site_calc_flag
_atom_site_refinement_flags
_atom_site_occupancy
_atom_site_disorder_assembly
_atom_site_disorder_group
_atom_site_type_symbol
O1 0.3701(2) 0.04190(15) 0.84679(11) 0.0565(4) Uani d . 1 . . O
O2 0.7578(2) 0.17753(15) 0.88424(12) 0.0650(4) Uani d . 1 . . O
C1 0.5713(3) 0.03878(19) 0.85793(15) 0.0505(4) Uani d D 1 . . C
C2 0.5900(3) -0.1505(2) 0.8274(2) 0.0906(9) Uani d D 1 . . C
H2 0.6357 -0.1386 0.7563 0.136 Uiso calc R 1 . . H
O5 0.3827(2) -0.29502(15) 0.80690(13) 0.0720(4) Uani d . 1 . . O
H5O 0.2752 -0.2536 0.8068 0.108 Uiso calc R 1 . . H
C3 0.7876(3) -0.1907(2) 0.9054(2) 0.0900(8) Uani d D 1 . . C
H3A 0.7638 -0.1872 0.9800 0.108 Uiso calc R 1 . . H
H3B 0.9350 -0.0935 0.9047 0.108 Uiso calc R 1 . . H
C4 0.8024(3) -0.3806(2) 0.87397(18) 0.0571(5) Uani d D 1 . . C
O3 0.7225(2) -0.50120(17) 0.94000(12) 0.0701(4) Uani d . 1 . . O
H3O 0.7310 -0.6032 0.9213 0.105 Uiso calc R 1 . . H
O4 0.8850(3) -0.41506(19) 0.80036(13) 0.0780(5) Uani d . 1 . . O
N1 0.1637(2) 0.31137(18) 0.79078(11) 0.0479(4) Uani d . 1 . . N
H1N 0.0325 0.2777 0.8154 0.059(5) Uiso calc R 1 . . H
H2N 0.2453 0.4318 0.8134 0.083(7) Uiso calc R 1 . . H
H3N 0.2498 0.2406 0.8171 0.093(8) Uiso calc R 1 . . H
C11 0.1044(3) 0.2854(2) 0.67098(14) 0.0465(4) Uani d . 1 . . C
C12 -0.1272(4) 0.2229(3) 0.61420(17) 0.0689(6) Uani d . 1 . . C
H12 -0.2472 0.1980 0.6518 0.083 Uiso calc R 1 . . H
C13 -0.1777(5) 0.1979(4) 0.4998(2) 0.0886(7) Uani d . 1 . . C
H13 -0.3337 0.1539 0.4604 0.106 Uiso calc R 1 . . H
C14 -0.0033(5) 0.2365(3) 0.4438(2) 0.0870(7) Uani d . 1 . . C
H14 -0.0394 0.2200 0.3669 0.104 Uiso calc R 1 . . H
C15 0.2228(5) 0.2992(3) 0.5016(2) 0.0859(7) Uani d . 1 . . C
H15 0.3426 0.3252 0.4638 0.103 Uiso calc R 1 . . H
C16 0.2796(4) 0.3256(3) 0.61624(17) 0.0686(6) Uani d . 1 . . C
H16 0.4359 0.3702 0.6551 0.082 Uiso calc R 1 . . H

loop_
_atom_site_aniso_label
_atom_site_aniso_U_11
_atom_site_aniso_U_22
_atom_site_aniso_U_33
_atom_site_aniso_U_12
_atom_site_aniso_U_13
_atom_site_aniso_U_23
O1 0.0452(7) 0.0419(7) 0.0835(9) 0.0203(5) 0.0081(6) 0.0061(6)
O2 0.0517(8) 0.0302(6) 0.1158(11) 0.0138(6) 0.0252(7) 0.0012(6)
C1 0.0492(11) 0.0333(9) 0.0714(12) 0.0169(8) 0.0141(9) 0.0081(8)
C2 0.0488(12) 0.0360(11) 0.172(3) 0.0179(9) -0.0090(14) -0.0160(12)
O5 0.0480(8) 0.0350(7) 0.1193(12) 0.0131(6) -0.0067(7) -0.0074(7)
C3 0.0633(13) 0.0347(10) 0.154(2) 0.0201(9) -0.0151(14) -0.0147(12)
C4 0.0443(10) 0.0388(10) 0.0861(14) 0.0199(8) 0.0019(10) -0.0020(9)
O3 0.0717(9) 0.0429(7) 0.1077(11) 0.0245(6) 0.0380(8) 0.0027(7)
O4 0.1031(12) 0.0531(8) 0.0852(10) 0.0309(8) 0.0291(9) 0.0166(7)
N1 0.0432(8) 0.0369(8) 0.0620(10) 0.0140(7) 0.0080(7) -0.0007(6)
C11 0.0510(10) 0.0371(9) 0.0527(10) 0.0195(7) 0.0069(8) 0.0028(7)
C12 0.0548(12) 0.0766(14) 0.0691(14) 0.0223(10) 0.0014(10) 0.0027(10)
C13 0.0793(17) 0.0981(18) 0.0734(16) 0.0314(14) -0.0158(13) 0.0014(13)
C14 0.116(2) 0.0833(17) 0.0611(14) 0.0379(16) 0.0119(15) 0.0108(12)
C15 0.0940(19) 0.0847(17) 0.0771(17) 0.0188(14) 0.0330(15) 0.0059(13)
C16 0.0587(12) 0.0733(14) 0.0683(14) 0.0140(10) 0.0162(10) 0.0000(10)

loop_
_atom_type_symbol
_atom_type_description
_atom_type_scat_dispersion_real
_atom_type_scat_dispersion_imag
_atom_type_scat_source
C C 0.0033 0.0016 'International Tables Vol C Tables 4.2.6.8 and 6.1.1.4'
H H 0.0000 0.0000 'International Tables Vol C Tables 4.2.6.8 and 6.1.1.4'
N N 0.0061 0.0033 'International Tables Vol C Tables 4.2.6.8 and 6.1.1.4'
O O 0.0106 0.0060 'International Tables Vol C Tables 4.2.6.8 and 6.1.1.4'

loop_
_geom_angle_atom_site_label_1
_geom_angle_atom_site_label_2
_geom_angle_atom_site_label_3
_geom_angle
_geom_angle_publ_flag
O1 C1 O2 126.53(13) y
O1 C1 C2 115.36(15) y
O2 C1 C2 117.91(15) y
O5 C2 C3 113.78(16) y
O5 C2 C1 114.18(15) y
C3 C2 C1 112.69(14) y
O5 C2 H2 105.0 ?
C3 C2 H2 105.0 ?
C1 C2 H2 105.0 ?
C2 O5 H5O 109.5 ?
C2 C3 C4 111.90(14) y
C2 C3 H3A 109.2 ?
C4 C3 H3A 109.2 ?
C2 C3 H3B 109.2 ?
C4 C3 H3B 109.2 ?
H3A C3 H3B 107.9 ?
O4 C4 O3 123.62(14) y
O4 C4 C3 125.4(2) y
O3 C4 C3 110.97(18) y
C4 O3 H3O 109.5 ?
C11 N1 H1N 109.5 ?
C11 N1 H2N 109.5 ?
H1N N1 H2N 109.5 ?
C11 N1 H3N 109.5 ?
H1N N1 H3N 109.5 ?
H2N N1 H3N 109.5 ?
C16 C11 C12 120.84(18) ?
C16 C11 N1 119.15(16) ?
C12 C11 N1 120.00(17) ?
C11 C12 C13 118.5(2) ?
C11 C12 H12 120.8 ?
C13 C12 H12 120.8 ?
C14 C13 C12 121.2(2) ?
C14 C13 H13 119.4 ?
C12 C13 H13 119.4 ?
C15 C14 C13 119.0(2) ?
C15 C14 H14 120.5 ?
C13 C14 H14 120.5 ?
C14 C15 C16 121.2(2) ?
C14 C15 H15 119.4 ?
C16 C15 H15 119.4 ?
C11 C16 C15 119.2(2) ?
C11 C16 H16 120.4 ?
C15 C16 H16 120.4 ?

loop_
_geom_bond_atom_site_label_1
_geom_bond_atom_site_label_2
_geom_bond_site_symmetry_2
_geom_bond_distance
_geom_bond_publ_flag
O1 C1 . 1.230(2) y
O2 C1 . 1.256(2) y
C1 C2 . 1.516(2) y
C2 O5 . 1.358(2) y
C2 C3 . 1.507(2) y
C2 H2 . 0.9800 ?
O5 H5O . 0.8200 ?
C3 C4 . 1.513(2) y
C3 H3A . 0.9700 ?
C3 H3B . 0.9700 ?
C4 O4 . 1.199(2) y
C4 O3 . 1.288(2) y
O3 H3O . 0.8200 ?
N1 C11 . 1.448(2) y
N1 H1N . 0.8900 ?
N1 H2N . 0.8900 ?
N1 H3N . 0.8900 ?
C11 C16 . 1.355(3) ?
C11 C12 . 1.375(3) ?
C12 C13 . 1.384(3) ?
C12 H12 . 0.9300 ?
C13 C14 . 1.362(3) ?
C13 H13 . 0.9300 ?
C14 C15 . 1.351(3) ?
C14 H14 . 0.9300 ?
C15 C16 . 1.386(3) ?
C15 H15 . 0.9300 ?
C16 H16 . 0.9300 ?

loop_
_geom_hbond_atom_site_label_D
_geom_hbond_atom_site_label_H
_geom_hbond_atom_site_label_A
_geom_hbond_site_symmetry_D
_geom_hbond_site_symmetry_H
_geom_hbond_site_symmetry_A
_geom_hbond_distance_DH
_geom_hbond_distance_HA
_geom_hbond_distance_DA
_geom_hbond_angle_DHA
_geom_hbond_publ_flag
O5 H5O O1 1_555 1_555 1_555 0.82 2.13 2.608(3) 117 yes
O5 H5O O4 1_555 1_555 1_455 0.82 2.31 2.895(3) 129 yes
O3 H3O O2 1_555 1_555 1_545 0.82 1.78 2.595(3) 178 yes
N1 H3N O1 1_555 1_555 1_555 0.89 1.89 2.757(3) 165 yes
N1 H2N O5 1_555 1_555 1_565 0.89 1.97 2.821(2) 159 yes
N1 H1N O2 1_555 1_555 1_455 0.89 2.00 2.884(3) 172 yes
? ? ? ? ? ? ? ? ? ? ?

loop_
_cod_related_entry_id
_cod_related_entry_database
_cod_related_entry_code
1 ChemSpider 21107462
